data_4025644
loop_
_publ_author_name
'Naoyuki Shimada'
'Taiki Hanari'
'Yasunobu Kurosaki'
'Koji Takeda'
'Masahiro Anada'
'Hisanori Nambu'
'Motoo Shiro'
'Shunichi Hashimoto'

_publ_section_title
;
 Catalytic Asymmetric Synthesis of
 theendo-6-Aryl-8-oxabicyclo[3.2.1]oct-3-en-2-one Natural Product
 fromLigusticum chuanxingvia 1,3-Dipolar Cycloaddition of a Formyl-Derived
 Carbonyl Ylide Using Rh2(S-TCPTTL)4
;
_journal_name_full 'Journal of Organic Chemistry'
_journal_page_first 6039
_journal_page_last 6042
_journal_paper_doi 10.1021/jo101175b
_journal_volume 75
_journal_year 2010
_chemical_absolute_configuration rmad
_chemical_formula_moiety 'C19 H23 N2 O, C16 H17 O8 S'
_chemical_formula_sum 'C35 H40 N2 O9 S'
_chemical_formula_weight 664.77
_space_group_IT_number 19
_symmetry_cell_setting orthorhombic
_symmetry_Int_Tables_number 19
_symmetry_space_group_name_Hall 'P 2ac 2ab'
_symmetry_space_group_name_H-M 'P 21 21 21'
_cell_angle_alpha 90.0000
_cell_angle_beta 90.0000
_cell_angle_gamma 90.0000
_cell_formula_units_Z 4
_cell_length_a 6.85647(12)
_cell_length_b 14.9418(3)
_cell_length_c 31.6799(7)
_cell_measurement_reflns_used 35155
_cell_measurement_temperature 93.1
_cell_measurement_theta_max 68.3
_cell_measurement_theta_min 4.1
_cell_volume 3245.54(11)
_computing_cell_refinement 'PROCESS-AUTO (Rigaku, 1998)'
_computing_data_collection 'PROCESS-AUTO (Rigaku, 1998)'
_computing_data_reduction 'CrystalStructure (Rigaku & RAC 2007)'
_computing_molecular_graphics 'ORTEP (Johnson, 1976)'
_computing_publication_material 'CrystalStructure (Rigaku & RAC 2007)'
_computing_structure_refinement 'SHELXL97 (Sheldrick, 1997)'
_computing_structure_solution 'SHELXS97 (Sheldrick, 1997)'
_diffrn_ambient_temperature 93.1
_diffrn_detector_area_resol_mean 10.00
_diffrn_measured_fraction_theta_full 0.985
_diffrn_measured_fraction_theta_max 0.985
_diffrn_measurement_device_type 'Rigaku RAXIS-RAPID'
_diffrn_measurement_method \w
_diffrn_radiation_type 'Cu K\a'
_diffrn_radiation_wavelength 1.54187
_diffrn_reflns_av_R_equivalents 0.032
_diffrn_reflns_limit_h_max 7
_diffrn_reflns_limit_h_min -7
_diffrn_reflns_limit_k_max 18
_diffrn_reflns_limit_k_min -18
_diffrn_reflns_limit_l_max 36
_diffrn_reflns_limit_l_min -38
_diffrn_reflns_number 38598
_diffrn_reflns_theta_full 68.25
_diffrn_reflns_theta_max 68.25
_exptl_absorpt_coefficient_mu 1.385
_exptl_absorpt_correction_T_max 0.973
_exptl_absorpt_correction_T_min 0.732
_exptl_absorpt_correction_type multi-scan
_exptl_absorpt_process_details
;
    Higashi, T. (1995). Program for Absorption Correction.
    Rigaku Corporation, Tokyo, Japan.
;
_exptl_crystal_colour colorless
_exptl_crystal_density_diffrn 1.360
_exptl_crystal_density_method 'not measured'
_exptl_crystal_description platelet
_exptl_crystal_F_000 1408.00
_exptl_crystal_size_max 0.20
_exptl_crystal_size_mid 0.07
_exptl_crystal_size_min 0.02
_refine_diff_density_max 0.19
_refine_diff_density_min -0.29
_refine_ls_abs_structure_details 'Flack, H. D. (1983), Acta Cryst. A39, 876-881.  2484 Friedel Pairs'
_refine_ls_abs_structure_Flack 0.016(16)
_refine_ls_extinction_method none
_refine_ls_goodness_of_fit_ref 1.088
_refine_ls_hydrogen_treatment constr
_refine_ls_number_parameters 427
_refine_ls_number_reflns 5836
_refine_ls_R_factor_gt 0.0353
_refine_ls_shift/su_max 0.0040
_refine_ls_structure_factor_coef Fsqd
_refine_ls_weighting_details 'w = 1/[\s^2^(Fo^2^)+(0.0525P)^2^+0.5162P] where P=(Fo^2^+2Fc^2^)/3'
_refine_ls_weighting_scheme calc
_refine_ls_wR_factor_ref 0.0959
_reflns_number_gt 5354
_reflns_number_total 5836
_reflns_threshold_expression F^2^>2.0\s(F^2^)
_cod_data_source_file jo101175b_si_002.cif
_cod_data_source_block '_sample-A'
_cod_original_cell_volume 3245.55(11)
_cod_original_formula_sum 'C35 H40 N2 O9 S '
_cod_database_code 4025644

loop_
_symmetry_equiv_pos_site_id
_symmetry_equiv_pos_as_xyz
1 +X,+Y,+Z
2 1/2+X,1/2-Y,-Z
3 -X,1/2+Y,1/2-Z
4 1/2-X,-Y,1/2+Z

loop_
_atom_site_label
_atom_site_type_symbol
_atom_site_fract_x
_atom_site_fract_y
_atom_site_fract_z
_atom_site_U_iso_or_equiv
_atom_site_adp_type
_atom_site_occupancy
_atom_site_symmetry_multiplicity
_atom_site_calc_flag
_atom_site_refinement_flags
_atom_site_disorder_assembly
_atom_site_disorder_group
S1 S 0.23616(10) 1.01534(4) 0.717491(17) 0.03890(15) Uani 1 1 d . . .
O1 O 0.9573(2) 0.70645(9) 0.53749(4) 0.0300(3) Uani 1 1 d . . .
O2 O 0.5681(2) 0.64090(9) 0.60067(5) 0.0309(3) Uani 1 1 d . . .
O3 O 0.7992(2) 0.55843(9) 0.57093(5) 0.0327(4) Uani 1 1 d . . .
O4 O 1.0185(2) 0.66992(10) 0.64232(5) 0.0358(4) Uani 1 1 d . . .
O5 O 0.4595(2) 0.98495(9) 0.72029(5) 0.0344(4) Uani 1 1 d . . .
O6 O 0.2123(3) 1.07131(14) 0.68163(6) 0.0649(6) Uani 1 1 d . . .
O7 O 0.1947(3) 1.04865(10) 0.75844(5) 0.0448(4) Uani 1 1 d . . .
O8 O 0.5220(3) 0.81033(9) 0.72266(4) 0.0385(4) Uani 1 1 d . . .
C1 C 0.7513(3) 0.80627(12) 0.57399(6) 0.0265(4) Uani 1 1 d . . .
H1 H 0.6268 0.7938 0.5586 0.032 Uiso 1 1 calc R . .
C2 C 0.8818(3) 0.85964(15) 0.54293(7) 0.0328(5) Uani 1 1 d . . .
H2A H 0.8061 0.8791 0.5180 0.039 Uiso 1 1 calc R . .
H2B H 0.9381 0.9130 0.5569 0.039 Uiso 1 1 calc R . .
C3 C 1.0425(3) 0.79341(14) 0.53023(7) 0.0326(5) Uani 1 1 d . . .
H3 H 1.0761 0.8008 0.4997 0.039 Uiso 1 1 calc R . .
C4 C 1.2236(3) 0.79913(15) 0.55698(7) 0.0375(5) Uani 1 1 d . . .
H4A H 1.2877 0.8577 0.5523 0.045 Uiso 1 1 calc R . .
H4B H 1.3160 0.7516 0.5484 0.045 Uiso 1 1 calc R . .
C5 C 1.1746(4) 0.78862(15) 0.60370(7) 0.0376(5) Uani 1 1 d . . .
H5A H 1.2945 0.7720 0.6193 0.045 Uiso 1 1 calc R . .
H5B H 1.1286 0.8468 0.6149 0.045 Uiso 1 1 calc R . .
C6 C 1.0200(3) 0.71848(13) 0.61154(7) 0.0299(5) Uani 1 1 d . . .
C7 C 0.8597(3) 0.71454(13) 0.57776(6) 0.0249(4) Uani 1 1 d . . .
C8 C 0.7323(3) 0.63118(12) 0.58329(6) 0.0262(4) Uani 1 1 d . . .
C9 C 0.6948(3) 0.85555(13) 0.61418(7) 0.0259(4) Uani 1 1 d . . .
C10 C 0.6518(3) 0.80880(13) 0.65108(6) 0.0268(4) Uani 1 1 d . . .
H10 H 0.6754 0.7462 0.6522 0.032 Uiso 1 1 calc R . .
C11 C 0.5754(3) 0.85167(13) 0.68603(7) 0.0290(5) Uani 1 1 d . . .
C12 C 0.5425(3) 0.94384(14) 0.68399(7) 0.0296(5) Uani 1 1 d . . .
C13 C 0.5921(4) 0.99225(14) 0.64880(7) 0.0358(5) Uani 1 1 d . . .
H13 H 0.5744 1.0553 0.6484 0.043 Uiso 1 1 calc R . .
C14 C 0.6683(3) 0.94842(14) 0.61380(7) 0.0327(5) Uani 1 1 d . . .
H14 H 0.7027 0.9818 0.5894 0.039 Uiso 1 1 calc R . .
C15 C 0.5658(6) 0.71681(16) 0.72534(8) 0.0671(10) Uani 1 1 d . . .
H15A H 0.5388 0.6954 0.7540 0.081 Uiso 1 1 calc R . .
H15B H 0.7038 0.7072 0.7187 0.081 Uiso 1 1 calc R . .
H15C H 0.4847 0.6838 0.7052 0.081 Uiso 1 1 calc R . .
C16 C 0.1086(4) 0.9155(2) 0.70973(9) 0.0570(8) Uani 1 1 d . . .
H16A H 0.1582 0.8854 0.6844 0.068 Uiso 1 1 calc R . .
H16B H -0.0304 0.9285 0.7061 0.068 Uiso 1 1 calc R . .
H16C H 0.1265 0.8765 0.7343 0.068 Uiso 1 1 calc R . .
O9 O 0.0927(2) 0.45354(10) 0.58962(5) 0.0323(3) Uani 1 1 d . . .
H9O H 0.0208 0.4945 0.5803 0.039 Uiso 1 1 calc R . .
N1 N 0.4890(3) 0.47379(11) 0.63030(5) 0.0268(4) Uani 1 1 d . . .
H1N H 0.5243 0.5279 0.6180 0.032 Uiso 1 1 calc R . .
N2 N 0.2065(3) 0.30963(11) 0.44783(6) 0.0314(4) Uani 1 1 d . . .
C17 C 0.4254(3) 0.40998(13) 0.59572(6) 0.0258(4) Uani 1 1 d . . .
H17 H 0.5421 0.3968 0.5778 0.031 Uiso 1 1 calc R . .
C18 C 0.3603(3) 0.32124(13) 0.61646(6) 0.0295(5) Uani 1 1 d . . .
H18A H 0.2211 0.3099 0.6101 0.035 Uiso 1 1 calc R . .
H18B H 0.4378 0.2710 0.6049 0.035 Uiso 1 1 calc R . .
C19 C 0.3902(3) 0.32727(14) 0.66434(7) 0.0297(5) Uani 1 1 d . . .
H19 H 0.3505 0.2695 0.6778 0.036 Uiso 1 1 calc R . .
C20 C 0.2642(4) 0.40300(14) 0.68139(7) 0.0325(5) Uani 1 1 d . . .
H20A H 0.2710 0.4041 0.7126 0.039 Uiso 1 1 calc R . .
H20B H 0.1266 0.3935 0.6731 0.039 Uiso 1 1 calc R . .
C21 C 0.3374(3) 0.49190(13) 0.66356(7) 0.0296(5) Uani 1 1 d . . .
H21A H 0.2273 0.5256 0.6511 0.035 Uiso 1 1 calc R . .
H21B H 0.3947 0.5285 0.6865 0.035 Uiso 1 1 calc R . .
C22 C 0.6660(3) 0.43410(14) 0.65130(7) 0.0309(5) Uani 1 1 d . . .
H22A H 0.7224 0.4777 0.6714 0.037 Uiso 1 1 calc R . .
H22B H 0.7661 0.4198 0.6298 0.037 Uiso 1 1 calc R . .
C23 C 0.6056(3) 0.34767(13) 0.67511(7) 0.0299(5) Uani 1 1 d . . .
H23 H 0.6151 0.3594 0.7061 0.036 Uiso 1 1 calc R . .
C24 C 0.7403(4) 0.27201(14) 0.66443(7) 0.0367(5) Uani 1 1 d . . .
H24 H 0.7525 0.2563 0.6355 0.044 Uiso 1 1 calc R . .
C25 C 0.8427(4) 0.22566(17) 0.69168(8) 0.0495(7) Uani 1 1 d . . .
H25A H 0.8348 0.2391 0.7209 0.059 Uiso 1 1 calc R . .
H25B H 0.9248 0.1786 0.6822 0.059 Uiso 1 1 calc R . .
C26 C 0.2706(3) 0.45323(13) 0.56731(6) 0.0273(4) Uani 1 1 d . . .
H26 H 0.3097 0.5164 0.5612 0.033 Uiso 1 1 calc R . .
C27 C 0.2546(3) 0.40225(12) 0.52576(6) 0.0258(4) Uani 1 1 d . . .
C28 C 0.0937(3) 0.35090(13) 0.51759(7) 0.0286(5) Uani 1 1 d . . .
H28 H -0.0068 0.3456 0.5381 0.034 Uiso 1 1 calc R . .
C29 C 0.0773(3) 0.30572(13) 0.47847(7) 0.0307(5) Uani 1 1 d . . .
H29 H -0.0353 0.2699 0.4740 0.037 Uiso 1 1 calc R . .
C30 C 0.3708(3) 0.36021(13) 0.45552(7) 0.0285(5) Uani 1 1 d . . .
C31 C 0.5124(4) 0.36488(14) 0.42293(7) 0.0328(5) Uani 1 1 d . . .
H31 H 0.4890 0.3354 0.3969 0.039 Uiso 1 1 calc R . .
C32 C 0.6817(4) 0.41131(14) 0.42861(7) 0.0332(5) Uani 1 1 d . . .
H32 H 0.7765 0.4132 0.4068 0.040 Uiso 1 1 calc R . .
C33 C 0.7155(3) 0.45642(13) 0.46695(7) 0.0300(5) Uani 1 1 d . . .
H33 H 0.8341 0.4882 0.4709 0.036 Uiso 1 1 calc R . .
C34 C 0.5798(3) 0.45506(13) 0.49860(7) 0.0280(5) Uani 1 1 d . . .
H34 H 0.6047 0.4867 0.5240 0.034 Uiso 1 1 calc R . .
C35 C 0.4029(3) 0.40714(13) 0.49399(6) 0.0262(4) Uani 1 1 d . . .

loop_
_atom_site_aniso_label
_atom_site_aniso_U_11
_atom_site_aniso_U_22
_atom_site_aniso_U_33
_atom_site_aniso_U_23
_atom_site_aniso_U_13
_atom_site_aniso_U_12
S1 0.0425(4) 0.0391(3) 0.0351(3) -0.0046(2) -0.0003(3) 0.0164(3)
O1 0.0256(8) 0.0334(7) 0.0310(8) 0.0006(6) 0.0062(6) -0.0009(6)
O2 0.0268(9) 0.0262(7) 0.0398(9) -0.0005(6) 0.0047(7) -0.0020(6)
O3 0.0281(9) 0.0272(7) 0.0429(9) -0.0060(6) -0.0009(7) 0.0031(6)
O4 0.0339(9) 0.0385(8) 0.0350(9) 0.0042(7) -0.0059(7) 0.0068(7)
O5 0.0365(9) 0.0297(7) 0.0370(8) -0.0100(6) -0.0044(7) 0.0043(7)
O6 0.0678(15) 0.0814(13) 0.0455(10) 0.0195(9) 0.0111(10) 0.0486(12)
O7 0.0562(12) 0.0404(9) 0.0378(9) -0.0109(7) 0.0060(8) 0.0070(8)
O8 0.0561(11) 0.0281(7) 0.0313(8) 0.0004(6) 0.0065(8) 0.0085(7)
C1 0.0212(11) 0.0262(9) 0.0322(11) 0.0051(8) -0.0003(9) 0.0000(8)
C2 0.0259(13) 0.0354(11) 0.0370(12) 0.0068(9) 0.0032(10) 0.0001(9)
C3 0.0288(13) 0.0336(11) 0.0354(12) 0.0043(9) 0.0043(10) -0.0013(10)
C4 0.0220(13) 0.0377(12) 0.0526(14) 0.0011(10) 0.0045(11) -0.0013(10)
C5 0.0273(12) 0.0381(12) 0.0473(14) -0.0027(10) -0.0097(11) -0.0019(10)
C6 0.0261(12) 0.0298(10) 0.0339(11) -0.0051(9) -0.0015(9) 0.0072(9)
C7 0.0229(12) 0.0264(10) 0.0255(10) -0.0004(8) 0.0022(9) 0.0028(8)
C8 0.0229(12) 0.0269(10) 0.0289(11) 0.0004(8) -0.0020(9) 0.0044(9)
C9 0.0176(11) 0.0262(9) 0.0340(11) 0.0011(8) -0.0025(9) -0.0014(8)
C10 0.0241(11) 0.0247(10) 0.0316(11) -0.0019(8) -0.0011(9) 0.0021(8)
C11 0.0267(12) 0.0284(10) 0.0319(12) -0.0009(9) -0.0047(9) 0.0017(9)
C12 0.0251(12) 0.0289(10) 0.0349(11) -0.0054(9) -0.0028(9) 0.0037(9)
C13 0.0347(13) 0.0230(10) 0.0496(14) -0.0018(9) -0.0015(11) 0.0024(9)
C14 0.0309(12) 0.0277(10) 0.0394(12) 0.0048(9) 0.0019(10) 0.0000(9)
C15 0.127(3) 0.0296(12) 0.0449(16) 0.0081(11) 0.0258(18) 0.0182(16)
C16 0.0387(17) 0.0693(18) 0.0631(18) -0.0338(15) -0.0044(13) 0.0037(14)
O9 0.0248(8) 0.0349(8) 0.0371(8) 0.0016(6) 0.0023(7) 0.0061(6)
N1 0.0292(10) 0.0238(8) 0.0276(9) 0.0016(7) -0.0002(8) -0.0024(7)
N2 0.0315(12) 0.0276(8) 0.0353(10) 0.0010(7) -0.0046(8) 0.0002(8)
C17 0.0258(11) 0.0235(9) 0.0281(10) -0.0020(8) -0.0010(9) -0.0003(8)
C18 0.0302(13) 0.0238(10) 0.0345(12) 0.0003(8) -0.0023(10) -0.0004(9)
C19 0.0332(13) 0.0238(10) 0.0321(12) 0.0037(8) 0.0025(9) 0.0017(9)
C20 0.0300(13) 0.0354(11) 0.0322(11) 0.0041(9) 0.0038(10) 0.0023(10)
C21 0.0299(12) 0.0275(10) 0.0313(11) -0.0028(8) 0.0032(9) 0.0044(9)
C22 0.0255(12) 0.0356(11) 0.0316(11) 0.0010(9) -0.0013(10) -0.0008(9)
C23 0.0340(14) 0.0277(10) 0.0280(11) 0.0011(8) 0.0007(9) 0.0021(9)
C24 0.0373(14) 0.0346(11) 0.0381(12) -0.0005(9) 0.0016(11) 0.0085(10)
C25 0.0517(18) 0.0453(14) 0.0516(16) 0.0005(12) -0.0014(13) 0.0186(13)
C26 0.0257(12) 0.0248(9) 0.0313(11) 0.0006(8) 0.0013(9) 0.0009(9)
C27 0.0259(11) 0.0212(9) 0.0303(11) 0.0023(8) -0.0018(9) 0.0075(9)
C28 0.0280(12) 0.0252(10) 0.0327(11) 0.0039(8) 0.0001(10) 0.0024(9)
C29 0.0304(12) 0.0244(10) 0.0373(12) 0.0033(9) -0.0057(10) -0.0015(9)
C30 0.0308(13) 0.0240(10) 0.0306(11) 0.0018(8) -0.0053(9) 0.0039(9)
C31 0.0382(14) 0.0315(10) 0.0289(11) 0.0007(9) -0.0004(10) 0.0041(10)
C32 0.0305(13) 0.0346(11) 0.0346(12) 0.0025(9) 0.0034(10) 0.0071(9)
C33 0.0222(12) 0.0268(10) 0.0409(12) 0.0051(8) -0.0029(9) 0.0020(9)
C34 0.0279(12) 0.0228(9) 0.0333(11) 0.0020(8) -0.0029(9) 0.0017(9)
C35 0.0287(12) 0.0215(9) 0.0286(11) 0.0020(8) -0.0019(9) 0.0043(8)

loop_
_atom_type_symbol
_atom_type_description
_atom_type_scat_dispersion_real
_atom_type_scat_dispersion_imag
_atom_type_scat_source
C C 0.018 0.009
;
International Tables for Crystallography
(1992, Vol. C, Tables 4.2.6.8 and 6.1.1.4)
;
H H 0.000 0.000
;
International Tables for Crystallography
(1992, Vol. C, Table 6.1.1.4)
;
N N 0.031 0.018
;
International Tables for Crystallography
(1992, Vol. C, Tables 4.2.6.8 and 6.1.1.4)
;
O O 0.049 0.032
;
International Tables for Crystallography
(1992, Vol. C, Tables 4.2.6.8 and 6.1.1.4)
;
S S 0.333 0.557
;
International Tables for Crystallography
(1992, Vol. C, Tables 4.2.6.8 and 6.1.1.4)
;

loop_
_geom_angle_atom_site_label_1
_geom_angle_atom_site_label_2
_geom_angle_atom_site_label_3
_geom_angle
_geom_angle_site_symmetry_1
_geom_angle_site_symmetry_3
_geom_angle_publ_flag
O7 S1 O6 120.13(11) . . ?
O7 S1 O5 103.92(10) . . ?
O6 S1 O5 108.77(11) . . ?
O7 S1 C16 109.16(13) . . ?
O6 S1 C16 109.44(15) . . ?
O5 S1 C16 104.16(11) . . ?
C3 O1 C7 104.64(15) . . ?
C12 O5 S1 117.42(13) . . ?
C11 O8 C15 115.85(17) . . ?
C9 C1 C2 115.41(17) . . ?
C9 C1 C7 118.78(16) . . ?
C2 C1 C7 103.02(17) . . ?
C3 C2 C1 104.41(17) . . ?
O1 C3 C4 107.16(17) . . ?
O1 C3 C2 104.39(17) . . ?
C4 C3 C2 114.07(18) . . ?
C3 C4 C5 111.01(19) . . ?
C6 C5 C4 112.65(19) . . ?
O4 C6 C5 123.5(2) . . ?
O4 C6 C7 122.0(2) . . ?
C5 C6 C7 114.48(18) . . ?
O1 C7 C8 107.28(15) . . ?
O1 C7 C6 106.65(16) . . ?
C8 C7 C6 111.09(16) . . ?
O1 C7 C1 103.06(15) . . ?
C8 C7 C1 116.80(17) . . ?
C6 C7 C1 111.09(16) . . ?
O3 C8 O2 124.56(19) . . ?
O3 C8 C7 117.70(19) . . ?
O2 C8 C7 117.72(17) . . ?
C10 C9 C14 118.46(19) . . ?
C10 C9 C1 120.90(17) . . ?
C14 C9 C1 120.40(18) . . ?
C11 C10 C9 121.33(19) . . ?
O8 C11 C10 124.96(18) . . ?
O8 C11 C12 116.26(18) . . ?
C10 C11 C12 118.7(2) . . ?
C13 C12 C11 121.2(2) . . ?
C13 C12 O5 121.91(18) . . ?
C11 C12 O5 116.91(19) . . ?
C12 C13 C14 119.55(19) . . ?
C13 C14 C9 120.6(2) . . ?
C21 N1 C22 108.55(16) . . ?
C21 N1 C17 114.88(16) . . ?
C22 N1 C17 107.64(15) . . ?
C29 N2 C30 116.38(18) . . ?
N1 C17 C26 110.96(15) . . ?
N1 C17 C18 108.38(15) . . ?
C26 C17 C18 114.26(18) . . ?
C19 C18 C17 109.36(16) . . ?
C20 C19 C18 108.60(17) . . ?
C20 C19 C23 108.49(18) . . ?
C18 C19 C23 110.94(18) . . ?
C19 C20 C21 109.17(18) . . ?
N1 C21 C20 109.24(16) . . ?
N1 C22 C23 109.10(18) . . ?
C24 C23 C19 112.97(18) . . ?
C24 C23 C22 110.70(18) . . ?
C19 C23 C22 108.16(17) . . ?
C25 C24 C23 125.4(2) . . ?
O9 C26 C27 111.86(17) . . ?
O9 C26 C17 107.80(16) . . ?
C27 C26 C17 110.22(16) . . ?
C28 C27 C35 117.91(18) . . ?
C28 C27 C26 120.08(19) . . ?
C35 C27 C26 122.01(19) . . ?
C27 C28 C29 119.8(2) . . ?
N2 C29 C28 124.9(2) . . ?
N2 C30 C31 117.23(19) . . ?
N2 C30 C35 123.2(2) . . ?
C31 C30 C35 119.6(2) . . ?
C32 C31 C30 120.7(2) . . ?
C31 C32 C33 119.8(2) . . ?
C34 C33 C32 120.9(2) . . ?
C33 C34 C35 120.96(19) . . ?
C34 C35 C30 118.02(19) . . ?
C34 C35 C27 124.15(18) . . ?
C30 C35 C27 117.83(19) . . ?

loop_
_geom_bond_atom_site_label_1
_geom_bond_atom_site_label_2
_geom_bond_distance
_geom_bond_site_symmetry_2
_geom_bond_publ_flag
S1 O7 1.4182(16) . ?
S1 O6 1.4201(18) . ?
S1 O5 1.6000(17) . ?
S1 C16 1.747(3) . ?
O1 C3 1.443(3) . ?
O1 C7 1.446(2) . ?
O2 C8 1.261(3) . ?
O3 C8 1.243(2) . ?
O4 C6 1.216(2) . ?
O5 C12 1.423(2) . ?
O8 C11 1.365(2) . ?
O8 C15 1.432(3) . ?
C1 C9 1.521(3) . ?
C1 C2 1.551(3) . ?
C1 C7 1.563(3) . ?
C2 C3 1.535(3) . ?
C3 C4 1.506(3) . ?
C4 C5 1.526(3) . ?
C5 C6 1.512(3) . ?
C6 C7 1.535(3) . ?
C7 C8 1.531(3) . ?
C9 C10 1.393(3) . ?
C9 C14 1.400(3) . ?
C10 C11 1.382(3) . ?
C11 C12 1.397(3) . ?
C12 C13 1.372(3) . ?
C13 C14 1.390(3) . ?
O9 C26 1.410(3) . ?
N1 C21 1.504(3) . ?
N1 C22 1.506(3) . ?
N1 C17 1.516(2) . ?
N2 C29 1.315(3) . ?
N2 C30 1.379(3) . ?
C17 C26 1.534(3) . ?
C17 C18 1.545(3) . ?
C18 C19 1.533(3) . ?
C19 C20 1.523(3) . ?
C19 C23 1.546(3) . ?
C20 C21 1.528(3) . ?
C22 C23 1.552(3) . ?
C23 C24 1.499(3) . ?
C24 C25 1.311(3) . ?
C26 C27 1.525(3) . ?
C27 C28 1.369(3) . ?
C27 C35 1.432(3) . ?
C28 C29 1.416(3) . ?
C30 C31 1.419(3) . ?
C30 C35 1.423(3) . ?
C31 C32 1.365(3) . ?
C32 C33 1.408(3) . ?
C33 C34 1.368(3) . ?
C34 C35 1.416(3) . ?
